data_4309935
loop_
_publ_author_name
'Laura A. Clapp'
'Chynthia J. Siddons'
'Jason R. Whitehead'
'Donald G. VanDerveer'
'Robin D. Rogers'
'Scott T. Griffin'
'S. Bart Jones'
'Robert D. Hancock'

_publ_section_title
;
Factors Controlling Metal-Ion Selectivity in the Binding Sites of
Calcium-Binding Proteins. The Metal-Binding Properties of Amide Donors. A
Crystallographic and Thermodynamic Study
;
_journal_name_full 'Inorganic Chemistry'
_journal_page_first 8495
_journal_page_last 8502
_journal_paper_doi 10.1021/ic050632s
_journal_volume 44
_journal_year 2005
_chemical_formula_sum 'C10 H23 La N9 O18.5'
_chemical_formula_weight 704.28
_chemical_name_systematic
; 
 ? 
;
_space_group_IT_number 2
_symmetry_cell_setting triclinic
_symmetry_space_group_name_Hall '-P 1'
_symmetry_space_group_name_H-M 'P -1'
_atom_sites_solution_hydrogens geom
_atom_sites_solution_primary direct
_atom_sites_solution_secondary difmap
_audit_creation_method SHELXL-97
_cell_angle_alpha 95.57(3)
_cell_angle_beta 94.84(3)
_cell_angle_gamma 98.72(3)
_cell_formula_units_Z 2
_cell_length_a 8.6949(17)
_cell_length_b 9.960(2)
_cell_length_c 16.136(3)
_cell_measurement_temperature 173(2)
_cell_volume 1367.7(5)
_computing_structure_refinement 'SHELXL-97 (Sheldrick, 1997)'
_computing_structure_solution 'SHELXS-97 (Sheldrick, 1990)'
_diffrn_ambient_temperature 173(2)
_diffrn_measured_fraction_theta_full 0.989
_diffrn_measured_fraction_theta_max 0.989
_diffrn_radiation_monochromator graphite
_diffrn_radiation_source 'fine-focus sealed tube'
_diffrn_radiation_type MoK\a
_diffrn_radiation_wavelength 0.71073
_diffrn_reflns_av_R_equivalents 0.0206
_diffrn_reflns_av_sigmaI/netI 0.0227
_diffrn_reflns_limit_h_max 10
_diffrn_reflns_limit_h_min -10
_diffrn_reflns_limit_k_max 11
_diffrn_reflns_limit_k_min -11
_diffrn_reflns_limit_l_max 19
_diffrn_reflns_limit_l_min -19
_diffrn_reflns_number 11671
_diffrn_reflns_theta_full 25.15
_diffrn_reflns_theta_max 25.15
_diffrn_reflns_theta_min 2.32
_exptl_absorpt_coefficient_mu 1.654
_exptl_absorpt_correction_T_max 0.7124
_exptl_absorpt_correction_T_min 0.5505
_exptl_crystal_density_diffrn 1.710
_exptl_crystal_density_method 'not measured'
_exptl_crystal_F_000 702
_exptl_crystal_size_max 0.41
_exptl_crystal_size_mid 0.24
_exptl_crystal_size_min 0.22
_refine_diff_density_max 1.824
_refine_diff_density_min -1.248
_refine_diff_density_rms 0.135
_refine_ls_extinction_method none
_refine_ls_goodness_of_fit_ref 1.101
_refine_ls_hydrogen_treatment mixed
_refine_ls_matrix_type full
_refine_ls_number_parameters 412
_refine_ls_number_reflns 4850
_refine_ls_number_restraints 0
_refine_ls_restrained_S_all 1.101
_refine_ls_R_factor_all 0.0415
_refine_ls_R_factor_gt 0.0394
_refine_ls_shift/su_max 0.001
_refine_ls_shift/su_mean 0.000
_refine_ls_structure_factor_coef Fsqd
_refine_ls_weighting_details 'calc w=1/[\s^2^(Fo^2^)+(0.0608P)^2^+6.0106P] where P=(Fo^2^+2Fc^2^)/3'
_refine_ls_weighting_scheme calc
_refine_ls_wR_factor_gt 0.1091
_refine_ls_wR_factor_ref 0.1107
_reflns_number_gt 4629
_reflns_number_total 4850
_reflns_threshold_expression >2sigma(I)
_cod_data_source_file ic050632ssi20050830_035642.cif
_cod_data_source_block la_edtama
_cod_original_cell_volume 1367.6(5)
_cod_original_formula_sum 'C10 H23 La N9 O18.50'
_cod_database_code 4309935

loop_
_symmetry_equiv_pos_as_xyz
'x, y, z'
'-x, -y, -z'

loop_
_atom_site_label
_atom_site_type_symbol
_atom_site_fract_x
_atom_site_fract_y
_atom_site_fract_z
_atom_site_U_iso_or_equiv
_atom_site_adp_type
_atom_site_occupancy
_atom_site_symmetry_multiplicity
_atom_site_calc_flag
_atom_site_refinement_flags
_atom_site_disorder_assembly
_atom_site_disorder_group
La1 La 0.10089(3) -0.97726(3) 0.256960(14) 0.01693(11) Uani 1 1 d . . .
O1 O 0.0964(4) -1.2185(4) 0.3038(2) 0.0288(8) Uani 1 1 d . . .
O2 O -0.0203(4) -1.0286(3) 0.1058(2) 0.0263(7) Uani 1 1 d . . .
O3 O -0.0245(4) -0.9828(4) 0.3921(2) 0.0237(7) Uani 1 1 d . . .
O4 O 0.0396(4) -0.7567(4) 0.1990(2) 0.0249(7) Uani 1 1 d . . .
O5 O 0.2606(5) -1.1298(4) 0.1717(2) 0.0335(8) Uani 1 1 d . . .
O6 O 0.3311(5) -0.8391(4) 0.1927(3) 0.0376(9) Uani 1 1 d . . .
O7 O 0.1959(4) -0.7573(4) 0.3584(2) 0.0298(8) Uani 1 1 d . . .
O8 O 0.3301(4) -1.0054(4) 0.3589(2) 0.0278(8) Uani 1 1 d . . .
N1 N -0.0162(7) -1.4075(5) 0.3556(3) 0.0419(12) Uani 1 1 d . . .
H1A H 0.0732 -1.4207 0.3807 0.050 Uiso 1 1 calc R . .
H1B H -0.1026 -1.4643 0.3596 0.050 Uiso 1 1 calc R . .
N2 N -0.1667(5) -1.1874(4) 0.2109(2) 0.0234(8) Uani 1 1 d . . .
N3 N -0.0958(6) -1.1838(5) -0.0063(3) 0.0337(11) Uani 1 1 d . . .
H3A H -0.0658 -1.1237 -0.0406 0.040 Uiso 1 1 calc R . .
H3B H -0.1371 -1.2681 -0.0263 0.040 Uiso 1 1 calc R . .
N4 N -0.1999(5) -0.9022(4) 0.2657(2) 0.0214(8) Uani 1 1 d . . .
N5 N -0.1140(7) -0.6228(6) 0.1385(4) 0.0492(14) Uani 1 1 d . . .
H5A H -0.0333 -0.5696 0.1233 0.059 Uiso 1 1 calc R . .
H5B H -0.2093 -0.6061 0.1263 0.059 Uiso 1 1 calc R . .
N6 N -0.1470(6) -0.8767(5) 0.4896(3) 0.0379(12) Uani 1 1 d . . .
H6A H -0.1069 -0.9197 0.5292 0.045 Uiso 1 1 calc R . .
H6B H -0.2099 -0.8178 0.5019 0.045 Uiso 1 1 calc R . .
C1 C -0.0208(6) -1.3029(5) 0.3121(3) 0.0275(11) Uani 1 1 d . . .
C2 C -0.1803(6) -1.2855(5) 0.2736(3) 0.0278(11) Uani 1 1 d . . .
H2A H -0.2367 -1.3750 0.2468 0.033 Uiso 1 1 calc R . .
H2B H -0.2417 -1.2526 0.3181 0.033 Uiso 1 1 calc R . .
C3 C -0.1292(7) -1.2552(5) 0.1312(3) 0.0284(11) Uani 1 1 d . . .
H3C H -0.2223 -1.3187 0.1038 0.034 Uiso 1 1 calc R . .
H3D H -0.0441 -1.3087 0.1422 0.034 Uiso 1 1 calc R . .
C4 C -0.0789(6) -1.1480(5) 0.0743(3) 0.0238(10) Uani 1 1 d . . .
C5 C -0.3151(6) -1.1319(6) 0.1975(4) 0.0331(12) Uani 1 1 d . . .
H5C H -0.3211 -1.0970 0.1421 0.040 Uiso 1 1 calc R . .
H5D H -0.4044 -1.2067 0.1971 0.040 Uiso 1 1 calc R . .
C6 C -0.3283(6) -1.0209(5) 0.2627(4) 0.0306(12) Uani 1 1 d . . .
H6C H -0.3259 -1.0567 0.3179 0.037 Uiso 1 1 calc R . .
H6D H -0.4301 -0.9897 0.2518 0.037 Uiso 1 1 calc R . .
C7 C -0.1837(6) -0.8205(5) 0.3484(3) 0.0260(10) Uani 1 1 d . . .
H7A H -0.2874 -0.8020 0.3629 0.031 Uiso 1 1 calc R . .
H7B H -0.1152 -0.7320 0.3469 0.031 Uiso 1 1 calc R . .
C8 C -0.1134(6) -0.9000(5) 0.4129(3) 0.0222(10) Uani 1 1 d . . .
C9 C -0.2379(6) -0.8165(6) 0.1999(3) 0.0272(11) Uani 1 1 d . . .
H9A H -0.3133 -0.7578 0.2189 0.033 Uiso 1 1 calc R . .
H9B H -0.2875 -0.8755 0.1488 0.033 Uiso 1 1 calc R . .
C10 C -0.0919(6) -0.7281(5) 0.1799(3) 0.0251(10) Uani 1 1 d . . .
N7 N 0.4424(5) 0.2109(4) 0.5399(3) 0.0264(9) Uani 1 1 d . . .
O9 O 0.5147(5) 0.1752(5) 0.4796(3) 0.0478(12) Uani 1 1 d . . .
O10 O 0.3040(4) 0.2243(5) 0.5271(2) 0.0361(9) Uani 1 1 d . . .
O11 O 0.5100(5) 0.2320(4) 0.6125(2) 0.0361(9) Uani 1 1 d . . .
N8 N 0.3263(12) 0.5379(9) 0.5440(7) 0.036(2) Uani 0.50 1 d P . .
O12 O 0.4445(11) 0.5176(10) 0.5057(7) 0.052(2) Uani 0.50 1 d P . .
O13 O 0.2164(9) 0.5597(8) 0.4999(6) 0.045(2) Uani 0.50 1 d P . .
O14 O 0.3281(7) 0.5283(6) 0.6181(4) 0.0188(13) Uani 0.50 1 d P . .
N9 N 0.5000 0.0000 0.0000 0.054(2) Uani 1 2 d S . .
O15 O 0.4036(17) -0.1056(13) 0.0235(7) 0.077(4) Uani 0.50 1 d P . .
O16 O 0.4772(15) 0.1071(14) 0.0447(8) 0.071(3) Uani 0.50 1 d P . .
O17 O 0.4434(14) 0.0092(13) 0.0560(7) 0.058(3) Uani 0.50 1 d P . .
N10 N 0.2691(9) -0.4589(7) 0.1070(5) 0.079(2) Uani 1 1 d . . .
O18 O 0.4195(13) -0.3969(13) 0.0930(9) 0.078(4) Uani 0.50 1 d P . .
O19 O 0.2997(11) -0.5870(9) 0.0989(8) 0.060(3) Uani 0.50 1 d P . .
O20 O 0.213(2) -0.5231(12) 0.0379(8) 0.090(5) Uani 0.50 1 d P . .
O21 O 0.1331(12) -0.4480(12) 0.0786(8) 0.063(3) Uani 0.50 1 d P . .
O22 O 0.2636(18) -0.4024(7) 0.1686(5) 0.168(6) Uani 1 1 d . . .
O24 O 0.3718(11) 0.4510(11) 0.2973(8) 0.080(5) Uani 0.50 1 d P . .
O25 O 0.5365(17) -0.6630(18) 0.0819(8) 0.083(4) Uani 0.50 1 d P . .
O26 O 0.6047(14) -0.573(2) 0.0707(16) 0.164(12) Uani 0.50 1 d P . .

loop_
_atom_site_aniso_label
_atom_site_aniso_U_11
_atom_site_aniso_U_22
_atom_site_aniso_U_33
_atom_site_aniso_U_23
_atom_site_aniso_U_13
_atom_site_aniso_U_12
La1 0.01703(16) 0.02173(17) 0.01310(16) 0.00136(10) 0.00179(10) 0.00679(10)
O1 0.0306(19) 0.0293(19) 0.0292(19) 0.0074(15) 0.0047(15) 0.0103(15)
O2 0.0356(19) 0.0235(18) 0.0176(16) 0.0005(13) -0.0012(14) 0.0009(15)
O3 0.0265(17) 0.0295(18) 0.0200(16) 0.0066(13) 0.0074(13) 0.0145(14)
O4 0.0268(18) 0.0252(18) 0.0246(17) 0.0050(14) 0.0029(14) 0.0084(14)
O5 0.040(2) 0.0285(19) 0.036(2) -0.0008(16) 0.0168(17) 0.0128(16)
O6 0.038(2) 0.036(2) 0.046(2) 0.0122(18) 0.0214(18) 0.0125(17)
O7 0.035(2) 0.032(2) 0.0224(17) -0.0011(14) -0.0028(15) 0.0088(16)
O8 0.0243(17) 0.035(2) 0.0243(17) 0.0003(15) -0.0025(14) 0.0116(15)
N1 0.049(3) 0.032(3) 0.050(3) 0.020(2) 0.009(2) 0.012(2)
N2 0.023(2) 0.026(2) 0.021(2) 0.0026(16) 0.0012(16) 0.0038(16)
N3 0.056(3) 0.025(2) 0.015(2) -0.0015(17) -0.0004(19) -0.002(2)
N4 0.0193(19) 0.029(2) 0.0188(19) 0.0074(16) 0.0038(15) 0.0077(16)
N5 0.055(3) 0.042(3) 0.065(4) 0.031(3) 0.020(3) 0.028(3)
N6 0.055(3) 0.051(3) 0.021(2) 0.011(2) 0.014(2) 0.037(3)
C1 0.039(3) 0.023(2) 0.022(2) 0.0005(19) 0.008(2) 0.010(2)
C2 0.032(3) 0.028(3) 0.024(2) 0.005(2) 0.005(2) 0.003(2)
C3 0.036(3) 0.024(2) 0.024(2) 0.000(2) 0.000(2) 0.002(2)
C4 0.026(2) 0.025(3) 0.020(2) 0.0008(19) -0.0017(19) 0.0040(19)
C5 0.019(2) 0.046(3) 0.039(3) 0.022(3) 0.002(2) 0.008(2)
C6 0.016(2) 0.032(3) 0.046(3) 0.021(2) -0.001(2) 0.000(2)
C7 0.029(3) 0.031(3) 0.023(2) 0.004(2) 0.0071(19) 0.017(2)
C8 0.024(2) 0.025(2) 0.020(2) 0.0057(19) 0.0066(19) 0.0082(19)
C9 0.026(3) 0.036(3) 0.023(2) 0.010(2) 0.0021(19) 0.013(2)
C10 0.034(3) 0.025(2) 0.019(2) 0.0022(19) 0.006(2) 0.012(2)
N7 0.031(2) 0.024(2) 0.025(2) 0.0017(17) 0.0006(18) 0.0079(17)
O9 0.028(2) 0.073(3) 0.038(2) -0.022(2) 0.0019(17) 0.015(2)
O10 0.026(2) 0.058(3) 0.0272(19) 0.0020(18) 0.0049(15) 0.0156(18)
O11 0.043(2) 0.038(2) 0.0260(19) 0.0019(16) -0.0080(17) 0.0093(18)
N8 0.038(5) 0.012(4) 0.058(7) 0.005(4) 0.008(5) 0.004(4)
O12 0.051(6) 0.044(5) 0.072(6) 0.019(5) 0.034(5) 0.018(4)
O13 0.026(4) 0.032(4) 0.071(6) 0.000(4) -0.023(4) 0.000(3)
O14 0.021(3) 0.021(3) 0.023(3) 0.018(3) 0.013(3) 0.013(3)
N9 0.070(6) 0.064(6) 0.029(5) 0.004(4) -0.010(5) 0.019(5)
O15 0.117(11) 0.063(8) 0.061(7) 0.011(6) 0.057(7) 0.011(7)
O16 0.084(8) 0.066(8) 0.064(7) -0.014(6) 0.045(6) 0.007(6)
O17 0.079(8) 0.060(8) 0.041(6) 0.006(5) 0.037(6) 0.012(6)
N10 0.069(5) 0.057(4) 0.099(6) -0.042(4) -0.033(4) 0.025(4)
O18 0.049(6) 0.081(8) 0.095(9) -0.017(7) 0.023(6) -0.008(6)
O19 0.041(5) 0.024(4) 0.108(9) -0.018(5) 0.006(5) 0.002(4)
O20 0.138(13) 0.046(7) 0.065(8) -0.009(6) -0.019(8) -0.020(8)
O21 0.046(6) 0.061(7) 0.082(8) 0.019(6) 0.007(5) 0.004(5)
O22 0.413(18) 0.042(4) 0.074(5) 0.012(3) 0.082(8) 0.084(7)
O24 0.039(5) 0.069(7) 0.119(9) 0.079(7) -0.048(6) -0.050(5)
O25 0.070(8) 0.125(12) 0.071(8) 0.037(8) 0.018(6) 0.045(9)
O26 0.026(6) 0.23(2) 0.28(3) 0.19(2) 0.046(10) 0.037(9)

loop_
_atom_type_symbol
_atom_type_description
_atom_type_scat_dispersion_real
_atom_type_scat_dispersion_imag
_atom_type_scat_source
C C 0.0033 0.0016 'International Tables Vol C Tables 4.2.6.8 and 6.1.1.4'
H H 0.0000 0.0000 'International Tables Vol C Tables 4.2.6.8 and 6.1.1.4'
N N 0.0061 0.0033 'International Tables Vol C Tables 4.2.6.8 and 6.1.1.4'
O O 0.0106 0.0060 'International Tables Vol C Tables 4.2.6.8 and 6.1.1.4'
La La -0.2871 2.4523 'International Tables Vol C Tables 4.2.6.8 and 6.1.1.4'

loop_
_geom_angle_atom_site_label_1
_geom_angle_atom_site_label_2
_geom_angle_atom_site_label_3
_geom_angle
_geom_angle_site_symmetry_1
_geom_angle_site_symmetry_3
_geom_angle_publ_flag
O3 La1 O8 78.73(11) . . ?
O3 La1 O2 130.53(11) . . ?
O8 La1 O2 144.79(12) . . ?
O3 La1 O4 104.97(11) . . ?
O8 La1 O4 128.11(12) . . ?
O2 La1 O4 69.41(11) . . ?
O3 La1 O1 71.97(11) . . ?
O8 La1 O1 64.33(12) . . ?
O2 La1 O1 102.58(12) . . ?
O4 La1 O1 167.01(12) . . ?
O3 La1 O5 136.63(12) . . ?
O8 La1 O5 75.09(12) . . ?
O2 La1 O5 69.83(13) . . ?
O4 La1 O5 118.40(12) . . ?
O1 La1 O5 65.69(12) . . ?
O3 La1 O7 67.82(12) . . ?
O8 La1 O7 68.56(12) . . ?
O2 La1 O7 134.98(11) . . ?
O4 La1 O7 65.83(11) . . ?
O1 La1 O7 122.30(11) . . ?
O5 La1 O7 129.65(12) . . ?
O3 La1 O6 140.18(13) . . ?
O8 La1 O6 79.40(13) . . ?
O2 La1 O6 84.06(13) . . ?
O4 La1 O6 65.09(12) . . ?
O1 La1 O6 125.50(12) . . ?
O5 La1 O6 66.59(12) . . ?
O7 La1 O6 73.33(13) . . ?
O3 La1 N4 60.21(11) . . ?
O8 La1 N4 137.34(11) . . ?
O2 La1 N4 77.15(12) . . ?
O4 La1 N4 59.87(11) . . ?
O1 La1 N4 109.04(12) . . ?
O5 La1 N4 143.77(12) . . ?
O7 La1 N4 84.64(12) . . ?
O6 La1 N4 124.96(12) . . ?
O3 La1 N2 78.35(12) . . ?
O8 La1 N2 122.97(12) . . ?
O2 La1 N2 59.25(11) . . ?
O4 La1 N2 108.08(12) . . ?
O1 La1 N2 59.06(12) . . ?
O5 La1 N2 87.66(12) . . ?
O7 La1 N2 141.53(12) . . ?
O6 La1 N2 141.22(13) . . ?
N4 La1 N2 62.28(12) . . ?
C1 O1 La1 127.2(3) . . ?
C4 O2 La1 122.0(3) . . ?
C8 O3 La1 121.7(3) . . ?
C10 O4 La1 126.8(3) . . ?
C2 N2 C3 109.9(4) . . ?
C2 N2 C5 110.1(4) . . ?
C3 N2 C5 110.1(4) . . ?
C2 N2 La1 110.9(3) . . ?
C3 N2 La1 102.7(3) . . ?
C5 N2 La1 112.9(3) . . ?
C9 N4 C7 109.4(4) . . ?
C9 N4 C6 109.3(4) . . ?
C7 N4 C6 109.5(4) . . ?
C9 N4 La1 112.0(3) . . ?
C7 N4 La1 102.6(3) . . ?
C6 N4 La1 113.8(3) . . ?
O1 C1 N1 123.5(5) . . ?
O1 C1 C2 120.1(5) . . ?
N1 C1 C2 116.3(5) . . ?
N2 C2 C1 111.1(4) . . ?
N2 C3 C4 109.3(4) . . ?
O2 C4 N3 122.2(5) . . ?
O2 C4 C3 119.5(4) . . ?
N3 C4 C3 118.3(4) . . ?
C6 C5 N2 112.4(4) . . ?
C5 C6 N4 112.4(4) . . ?
N4 C7 C8 108.6(4) . . ?
O3 C8 N6 122.6(4) . . ?
O3 C8 C7 120.1(4) . . ?
N6 C8 C7 117.3(4) . . ?
N4 C9 C10 110.4(4) . . ?
O4 C10 N5 123.0(5) . . ?
O4 C10 C9 121.1(4) . . ?
N5 C10 C9 115.9(5) . . ?
O10 N7 O11 120.2(4) . . ?
O10 N7 O9 119.6(4) . . ?
O11 N7 O9 120.1(4) . . ?
O13 N8 O14 125.2(10) . . ?
O13 N8 O12 114.6(11) . . ?
O14 N8 O12 120.1(10) . . ?
O12 O12 N8 158.4(16) 2_666 . ?
O17 N9 O17 180.0(11) . 2_655 ?
O17 N9 O16 50.2(7) . . ?
O17 N9 O16 129.8(7) 2_655 . ?
O17 N9 O16 129.8(7) . 2_655 ?
O17 N9 O16 50.2(7) 2_655 2_655 ?
O16 N9 O16 180.0(12) . 2_655 ?
O17 N9 O15 58.1(8) . . ?
O17 N9 O15 121.9(8) 2_655 . ?
O16 N9 O15 106.4(7) . . ?
O16 N9 O15 73.6(7) 2_655 . ?
O17 N9 O15 121.9(8) . 2_655 ?
O17 N9 O15 58.1(8) 2_655 2_655 ?
O16 N9 O15 73.6(7) . 2_655 ?
O16 N9 O15 106.4(7) 2_655 2_655 ?
O15 N9 O15 180.0(13) . 2_655 ?
O17 O15 N9 49.2(7) . . ?
O17 O15 O16 99.3(10) . 2_655 ?
N9 O15 O16 51.2(6) . 2_655 ?
O17 O16 N9 54.0(8) . . ?
O17 O16 O15 107.6(11) . 2_655 ?
N9 O16 O15 55.2(6) . 2_655 ?
O16 O17 N9 75.8(9) . . ?
O16 O17 O15 144.0(14) . . ?
N9 O17 O15 72.8(9) . . ?
O22 N10 O20 155.1(14) . . ?
O22 N10 O21 95.2(11) . . ?
O20 N10 O21 61.0(10) . . ?
O22 N10 O19 122.2(10) . . ?
O20 N10 O19 67.6(9) . . ?
O21 N10 O19 114.0(8) . . ?
O22 N10 O18 97.6(10) . . ?
O20 N10 O18 104.4(12) . . ?
O21 N10 O18 134.1(11) . . ?
O19 N10 O18 95.6(8) . . ?
N10 O19 O20 53.3(7) . . ?
N10 O20 O21 59.8(8) . . ?
N10 O20 O19 59.1(8) . . ?
O21 O20 O19 106.5(11) . . ?
N10 O21 O20 59.3(8) . . ?
N10 O21 O22 39.0(6) . . ?
O20 O21 O22 98.0(10) . . ?
N10 O22 O21 45.8(7) . . ?

loop_
_geom_bond_atom_site_label_1
_geom_bond_atom_site_label_2
_geom_bond_distance
_geom_bond_site_symmetry_2
_geom_bond_publ_flag
La1 O3 2.520(3) . ?
La1 O8 2.542(3) . ?
La1 O2 2.545(3) . ?
La1 O4 2.579(3) . ?
La1 O1 2.583(4) . ?
La1 O5 2.586(4) . ?
La1 O7 2.586(4) . ?
La1 O6 2.602(4) . ?
La1 N4 2.838(4) . ?
La1 N2 2.877(4) . ?
O1 C1 1.245(7) . ?
O2 C4 1.260(6) . ?
O3 C8 1.255(6) . ?
O4 C10 1.241(6) . ?
N1 C1 1.315(7) . ?
N2 C2 1.474(6) . ?
N2 C3 1.478(6) . ?
N2 C5 1.486(6) . ?
N3 C4 1.305(6) . ?
N4 C9 1.472(6) . ?
N4 C7 1.478(6) . ?
N4 C6 1.492(6) . ?
N5 C10 1.325(7) . ?
N6 C8 1.303(6) . ?
C1 C2 1.512(7) . ?
C3 C4 1.513(7) . ?
C5 C6 1.475(9) . ?
C7 C8 1.512(7) . ?
C9 C10 1.508(7) . ?
N7 O10 1.233(6) . ?
N7 O11 1.250(6) . ?
N7 O9 1.253(6) . ?
N8 O13 1.202(13) . ?
N8 O14 1.207(12) . ?
N8 O12 1.274(13) . ?
O12 O12 1.100(18) 2_666 ?
N9 O17 1.067(10) . ?
N9 O17 1.067(10) 2_655 ?
N9 O16 1.280(11) . ?
N9 O16 1.280(11) 2_655 ?
N9 O15 1.347(12) . ?
N9 O15 1.347(12) 2_655 ?
O15 O17 1.197(17) . ?
O15 O16 1.575(14) 2_655 ?
O16 O17 1.014(15) . ?
O16 O15 1.575(14) 2_655 ?
N10 O22 1.102(10) . ?
N10 O20 1.251(13) . ?
N10 O21 1.256(13) . ?
N10 O19 1.339(11) . ?
N10 O18 1.406(14) . ?
O19 O20 1.442(18) . ?
O20 O21 1.271(19) . ?
O21 O22 1.745(17) . ?
O25 O26 1.03(2) . ?
